data_9014271
loop_
_publ_author_name
'Birch, W. D.'
'Grey, I. E.'
'Mills, S. J.'
'Pring, A.'
'Bougerol, C.'
'Ribabldi-Tunnicliffe A'
'Wilson, N. C.'
'Keck, E.'

_publ_section_title
;
 Nordgauite, MnAl2(PO4)2(F,OH)2*5H2O, a new mineral from the Hagendorf-Sud
 pegmatite, Bavaria, Germany: description and crystal structure
;
_journal_name_full 'Mineralogical Magazine'
_journal_page_first 269
_journal_page_last 278
_journal_paper_doi 10.1180/minmag.2011.075.2.269
_journal_volume 75
_journal_year 2011
_chemical_compound_source 'the Hagendorf-Sud pegmatite, Bavaria, Germany'
_chemical_formula_sum 'Al2 Ca0.07 F2 Fe0.04 H10 Mg0.01 Mn0.87 O13 P2 Zn0.01'
_chemical_name_mineral Nordgauite
_space_group_IT_number 2
_symmetry_space_group_name_Hall '-P 1'
_symmetry_space_group_name_H-M 'P -1'
_cell_angle_alpha 92.70
_cell_angle_beta 99.83
_cell_angle_gamma 97.10
_cell_formula_units_Z 2
_cell_length_a 9.887
_cell_length_b 9.796
_cell_length_c 6.054
_cell_volume 571.913
_exptl_crystal_density_diffrn 2.472
_cod_depositor_comments
;
 Correcting the z coordinate of the 'H(51)' atom by changing it from
 '**********' to '0.05600' after consulting the AMCSD entry 0018376.

 Antanas Vaitkus,
 2018-07-18
;
_cod_original_formula_sum '(Mn.87 Ca.07 Fe.04 Zn.01 Mg.01) P2 Al2 O13 F2 H10'
_cod_database_code 9014271

loop_
_space_group_symop_operation_xyz
x,y,z
-x,-y,-z

loop_
_atom_site_label
_atom_site_fract_x
_atom_site_fract_y
_atom_site_fract_z
_atom_site_occupancy
_atom_site_U_iso_or_equiv
_atom_site_type_symbol
_atom_site_attached_hydrogens
Mn 0.59120 0.41140 0.35020 0.87000 0.01700 Mn 0
Ca 0.59120 0.41140 0.35020 0.07000 0.01700 Ca 0
Fe 0.59120 0.41140 0.35020 0.04000 0.01700 Fe 0
Zn 0.59120 0.41140 0.35020 0.01000 0.01700 Zn 0
Mg 0.59120 0.41140 0.35020 0.01000 0.01700 Mg 0
P(1) 0.89160 0.73000 0.70740 1.00000 0.01300 P 0
P(2) 0.66890 0.43900 0.91830 1.00000 0.01400 P 0
Al(1) 0.00000 0.50000 0.00000 1.00000 0.01100 Al 0
Al(2) 0.00000 0.00000 0.50000 1.00000 0.01300 Al 0
Al(3) 0.79630 0.71820 0.18410 1.00000 0.01200 Al 0
O(1) 0.79610 0.68990 0.48240 1.00000 0.01600 O 0
O(2) 0.79810 0.74560 0.88150 1.00000 0.01400 O 0
O(3) 0.98470 0.86650 0.69960 1.00000 0.01600 O 0
O(4) 0.98920 0.62200 0.77070 1.00000 0.01500 O 0
O(5) 0.81520 0.42150 0.88600 1.00000 0.01600 O 0
O(6) 0.60070 0.30910 0.00980 1.00000 0.01900 O 0
O(7) 0.58430 0.47250 0.69500 1.00000 0.01700 O 0
O(8) 0.67220 0.55390 0.10680 1.00000 0.01500 O 0
F(1) 0.90840 0.88310 0.26100 1.00000 0.02000 F 0
F(2) 0.94660 0.62350 0.19140 1.00000 0.01600 F 0
Ow1 0.82390 0.05760 0.55240 1.00000 0.02100 O 0
Ow2 0.64020 0.82100 0.17230 1.00000 0.01800 O 0
Ow3 0.45730 0.21940 0.37590 1.00000 0.02400 O 0
Ow4 0.79060 0.33540 0.45090 1.00000 0.02000 O 0
Ow5 0.74760 0.07460 0.98390 1.00000 0.03000 O 0
H(11) 0.81000 0.13900 0.51400 1.00000 0.04100 H 0
H(12) 0.80500 0.04900 0.65200 1.00000 0.06000 H 0
H(21) 0.65600 0.89500 0.13100 1.00000 0.04200 H 0
H(22) 0.56900 0.78200 0.11300 1.00000 0.02500 H 0
H(31) 0.44200 0.20000 0.51200 1.00000 0.03100 H 0
H(32) 0.37500 0.22700 0.28800 1.00000 0.07000 H 0
H(41) 0.85200 0.34900 0.35800 1.00000 0.03700 H 0
H(42) 0.81700 0.35800 0.57700 1.00000 0.04900 H 0
H(51) 0.83800 0.08900 0.05600 1.00000 0.04700 H 0
H(52) 0.72400 0.15900 0.99500 1.00000 0.09000 H 0

loop_
_cod_changelog_entry_id
_cod_changelog_entry_author
_cod_changelog_entry_date
_cod_changelog_entry_text
1
;cod-tools version 3.8.0
Id: cif_guess_AMCSD_atom_types 9581 2023-05-17 12:35:41Z saulius
;
2023-05-18T08:45:14+03:00
;Derived atom types and hydrogen counts
from atom names that follow the AMCSD naming convention
(Wat == water, O-H == hydroxyl).
;

loop_
_cod_related_entry_id
_cod_related_entry_database
_cod_related_entry_code
1 AMCSD 0018376
